data_4324618
loop_
_publ_author_name
'Deng-Ke Cao'
'Mei-Juan Liu'
'Jian Huang'
'Song-Song Bao'
'Li-Min Zheng'

_publ_section_title
;
 Cobalt and Manganese Diphosphonates with One-, Two-, and
 Three-Dimensional Structures and Field-Induced Magnetic Transitions
;
_journal_name_full 'Inorganic Chemistry'
_journal_page_first 2278
_journal_page_last 2287
_journal_paper_doi 10.1021/ic1019668
_journal_volume 50
_journal_year 2011
_chemical_formula_moiety 'C5 H8 Mn N2 O7 P2, H2 O'
_chemical_formula_sum 'C5 H10 Mn N2 O8 P2'
_chemical_formula_weight 343.03
_chemical_name_systematic
; 
 ? 
;
_space_group_IT_number 14
_symmetry_cell_setting monoclinic
_symmetry_space_group_name_Hall '-P 2ybc'
_symmetry_space_group_name_H-M 'P 1 21/c 1'
_atom_sites_solution_hydrogens geom
_atom_sites_solution_primary direct
_atom_sites_solution_secondary difmap
_audit_creation_method SHELXL-97
_cell_angle_alpha 90.00
_cell_angle_beta 99.999(3)
_cell_angle_gamma 90.00
_cell_formula_units_Z 4
_cell_length_a 5.4816(9)
_cell_length_b 15.899(3)
_cell_length_c 12.6013(19)
_cell_measurement_reflns_used 812
_cell_measurement_temperature 293(2)
_cell_measurement_theta_max 21.516
_cell_measurement_theta_min 3.0425
_cell_volume 1081.5(3)
_computing_cell_refinement SMART
_computing_data_collection 'SMART (Bruker, 2000)'
_computing_data_reduction 'SAINT (Bruker, 2000)'
_computing_molecular_graphics SHELXTL
_computing_publication_material SHELXTL
_computing_structure_refinement SHELXTL
_computing_structure_solution 'SHELXTL (Bruker, 2000)'
_diffrn_ambient_temperature 293(2)
_diffrn_measured_fraction_theta_full 0.985
_diffrn_measured_fraction_theta_max 0.985
_diffrn_measurement_device_type 'Bruker Smart Aepex CCD area detector'
_diffrn_measurement_method 'phi and omega scans'
_diffrn_radiation_monochromator graphite
_diffrn_radiation_source 'fine-focus sealed tube'
_diffrn_radiation_type MoK\a
_diffrn_radiation_wavelength 0.71073
_diffrn_reflns_av_R_equivalents 0.0479
_diffrn_reflns_av_sigmaI/netI 0.0644
_diffrn_reflns_limit_h_max 6
_diffrn_reflns_limit_h_min -6
_diffrn_reflns_limit_k_max 19
_diffrn_reflns_limit_k_min -15
_diffrn_reflns_limit_l_max 15
_diffrn_reflns_limit_l_min -14
_diffrn_reflns_number 5245
_diffrn_reflns_theta_full 25.50
_diffrn_reflns_theta_max 25.50
_diffrn_reflns_theta_min 2.08
_exptl_absorpt_coefficient_mu 1.554
_exptl_absorpt_correction_T_max 0.856
_exptl_absorpt_correction_T_min 0.830
_exptl_absorpt_correction_type multi-scan
_exptl_absorpt_process_details 'SADABS, Bruker(2000)'
_exptl_crystal_colour colorless
_exptl_crystal_density_diffrn 2.107
_exptl_crystal_description needlelike
_exptl_crystal_F_000 692
_exptl_crystal_size_max 0.2
_exptl_crystal_size_mid 0.1
_exptl_crystal_size_min 0.1
_refine_diff_density_max 0.700
_refine_diff_density_min -0.469
_refine_diff_density_rms 0.107
_refine_ls_extinction_method none
_refine_ls_goodness_of_fit_ref 1.040
_refine_ls_hydrogen_treatment constr
_refine_ls_matrix_type full
_refine_ls_number_parameters 163
_refine_ls_number_reflns 1995
_refine_ls_number_restraints 0
_refine_ls_restrained_S_all 1.040
_refine_ls_R_factor_all 0.0597
_refine_ls_R_factor_gt 0.0431
_refine_ls_shift/su_max 0.000
_refine_ls_shift/su_mean 0.000
_refine_ls_structure_factor_coef Fsqd
_refine_ls_weighting_details 'calc w=1/[\s^2^(Fo^2^)+(0.0498P)^2^+0.0000P] where P=(Fo^2^+2Fc^2^)/3'
_refine_ls_weighting_scheme calc
_refine_ls_wR_factor_gt 0.0986
_refine_ls_wR_factor_ref 0.1038
_reflns_number_gt 1563
_reflns_number_total 1995
_reflns_threshold_expression >2sigma(I)
_cod_data_source_file ic1019668_si_005.cif
_cod_data_source_block mn
_cod_database_code 4324618

loop_
_symmetry_equiv_pos_as_xyz
'x, y, z'
'-x, y+1/2, -z+1/2'
'-x, -y, -z'
'x, -y-1/2, z-1/2'

loop_
_atom_site_label
_atom_site_type_symbol
_atom_site_fract_x
_atom_site_fract_y
_atom_site_fract_z
_atom_site_U_iso_or_equiv
_atom_site_adp_type
_atom_site_occupancy
_atom_site_symmetry_multiplicity
_atom_site_calc_flag
_atom_site_refinement_flags
Mn1 Mn 0.14624(11) 0.57515(4) 0.94200(5) 0.0147(2) Uani 1 1 d .
P1 P 0.61940(18) 0.65217(7) 0.83229(8) 0.0129(3) Uani 1 1 d .
P2 P 0.69022(18) 0.62765(7) 1.07229(8) 0.0122(3) Uani 1 1 d .
O1 O 0.4002(5) 0.59714(18) 0.8407(2) 0.0174(7) Uani 1 1 d .
O1W O 0.0825(5) 0.8356(2) 0.1412(2) 0.0277(8) Uani 1 1 d .
H1WC H 0.0213 0.8780 0.1683 0.033 Uiso 1 1 d R
H1WD H 0.1507 0.8148 0.2012 0.033 Uiso 1 1 d R
O2 O 0.8484(5) 0.60232(19) 0.8173(2) 0.0213(7) Uani 1 1 d .
O3 O 0.5521(5) 0.71861(18) 0.7458(2) 0.0190(7) Uani 1 1 d .
O4 O 0.4256(5) 0.60402(19) 1.0725(2) 0.0169(7) Uani 1 1 d .
O5 O 0.8656(5) 0.55759(17) 1.0513(2) 0.0159(7) Uani 1 1 d .
O6 O 0.8107(5) 0.67014(18) 1.1791(2) 0.0188(7) Uani 1 1 d .
H6A H 0.7161 0.7057 1.1959 0.023 Uiso 1 1 calc R
O7 O 0.9516(5) 0.73360(19) 0.9726(2) 0.0195(7) Uani 1 1 d .
H7A H 0.9942 0.7584 1.0328 0.029 Uiso 1 1 d R
N1 N 0.5345(7) 0.8525(2) 0.9134(3) 0.0229(9) Uani 1 1 d .
N2 N 0.4352(8) 0.9504(3) 0.7982(3) 0.0328(10) Uani 1 1 d .
H2B H 0.3553 0.9788 0.7452 0.039 Uiso 1 1 calc R
C1 C 0.3666(9) 0.8765(3) 0.8305(4) 0.0306(12) Uani 1 1 d .
H1A H 0.2256 0.8467 0.8005 0.037 Uiso 1 1 calc R
C2 C 0.6485(10) 0.9748(3) 0.8603(4) 0.0371(13) Uani 1 1 d .
H2C H 0.7353 1.0242 0.8537 0.045 Uiso 1 1 calc R
C3 C 0.7113(9) 0.9139(3) 0.9333(4) 0.0324(12) Uani 1 1 d .
H3A H 0.8497 0.9135 0.9877 0.039 Uiso 1 1 calc R
C4 C 0.5201(7) 0.7768(3) 0.9791(3) 0.0190(10) Uani 1 1 d .
H4A H 0.3523 0.7552 0.9629 0.023 Uiso 1 1 calc R
H4B H 0.5510 0.7933 1.0544 0.023 Uiso 1 1 calc R
C5 C 0.6993(7) 0.7050(3) 0.9641(3) 0.0189(10) Uani 1 1 d .

loop_
_atom_site_aniso_label
_atom_site_aniso_U_11
_atom_site_aniso_U_22
_atom_site_aniso_U_33
_atom_site_aniso_U_23
_atom_site_aniso_U_13
_atom_site_aniso_U_12
Mn1 0.0126(3) 0.0151(4) 0.0164(4) 0.0024(3) 0.0026(3) -0.0011(3)
P1 0.0129(5) 0.0144(6) 0.0114(5) 0.0003(5) 0.0023(4) 0.0003(4)
P2 0.0123(5) 0.0115(6) 0.0131(5) 0.0001(4) 0.0026(4) 0.0008(4)
O1 0.0181(15) 0.0186(17) 0.0166(15) -0.0001(12) 0.0060(12) -0.0060(12)
O1W 0.0296(17) 0.032(2) 0.0191(16) -0.0031(15) -0.0040(13) -0.0015(15)
O2 0.0184(16) 0.0279(19) 0.0178(15) -0.0027(14) 0.0038(12) 0.0058(13)
O3 0.0219(16) 0.0183(17) 0.0160(15) 0.0051(13) 0.0012(12) -0.0022(13)
O4 0.0121(14) 0.0241(18) 0.0150(15) 0.0009(13) 0.0038(11) -0.0025(12)
O5 0.0153(15) 0.0113(16) 0.0221(16) 0.0008(13) 0.0061(12) 0.0031(11)
O6 0.0156(15) 0.0219(18) 0.0182(15) -0.0038(13) 0.0006(11) 0.0016(13)
O7 0.0134(15) 0.0282(19) 0.0171(15) -0.0050(13) 0.0032(11) -0.0072(13)
N1 0.034(2) 0.013(2) 0.0200(19) 0.0017(17) 0.0022(16) 0.0012(17)
N2 0.045(3) 0.027(3) 0.025(2) 0.0094(19) 0.0023(19) 0.013(2)
C1 0.041(3) 0.023(3) 0.026(3) -0.002(2) -0.001(2) 0.006(2)
C2 0.051(3) 0.021(3) 0.041(3) 0.006(2) 0.011(3) -0.007(2)
C3 0.040(3) 0.021(3) 0.033(3) 0.004(2) -0.004(2) -0.007(2)
C4 0.022(2) 0.015(2) 0.021(2) 0.0020(19) 0.0064(18) -0.0006(19)
C5 0.025(2) 0.012(2) 0.019(2) 0.0000(19) 0.0017(18) -0.0025(18)

loop_
_atom_type_symbol
_atom_type_description
_atom_type_scat_dispersion_real
_atom_type_scat_dispersion_imag
_atom_type_scat_source
C C 0.0033 0.0016 'International Tables Vol C Tables 4.2.6.8 and 6.1.1.4'
H H 0.0000 0.0000 'International Tables Vol C Tables 4.2.6.8 and 6.1.1.4'
N N 0.0061 0.0033 'International Tables Vol C Tables 4.2.6.8 and 6.1.1.4'
O O 0.0106 0.0060 'International Tables Vol C Tables 4.2.6.8 and 6.1.1.4'
P P 0.1023 0.0942 'International Tables Vol C Tables 4.2.6.8 and 6.1.1.4'
Mn Mn 0.3368 0.7283 'International Tables Vol C Tables 4.2.6.8 and 6.1.1.4'

loop_
_geom_angle_atom_site_label_1
_geom_angle_atom_site_label_2
_geom_angle_atom_site_label_3
_geom_angle
_geom_angle_site_symmetry_1
_geom_angle_site_symmetry_3
O1 Mn1 O4 88.21(10) . .
O1 Mn1 O2 91.29(10) . 1_455
O4 Mn1 O2 155.22(12) . 1_455
O1 Mn1 O5 102.80(11) . 3_667
O4 Mn1 O5 102.16(11) . 3_667
O2 Mn1 O5 102.10(11) 1_455 3_667
O1 Mn1 O5 177.36(11) . 1_455
O4 Mn1 O5 91.79(9) . 1_455
O2 Mn1 O5 87.61(10) 1_455 1_455
O5 Mn1 O5 79.79(10) 3_667 1_455
O1 P1 O3 110.99(16) . .
O1 P1 O2 113.04(17) . .
O3 P1 O2 112.07(15) . .
O1 P1 C5 105.61(17) . .
O3 P1 C5 108.65(18) . .
O2 P1 C5 106.06(17) . .
O4 P2 O5 117.18(17) . .
O4 P2 O6 112.03(15) . .
O5 P2 O6 106.47(16) . .
O4 P2 C5 108.59(17) . .
O5 P2 C5 105.07(17) . .
O6 P2 C5 106.84(18) . .
P1 O1 Mn1 140.40(17) . .
H1WC O1W H1WD 95.5 . .
P1 O2 Mn1 124.26(16) . 1_655
P2 O4 Mn1 129.04(15) . .
P2 O5 Mn1 134.27(16) . 3_667
P2 O5 Mn1 122.27(15) . 1_655
Mn1 O5 Mn1 100.21(10) 3_667 1_655
P2 O6 H6A 109.5 . .
C5 O7 H7A 108.9 . .
C1 N1 C3 108.2(4) . .
C1 N1 C4 125.6(4) . .
C3 N1 C4 125.9(4) . .
C1 N2 C2 110.0(4) . .
C1 N2 H2B 125.0 . .
C2 N2 H2B 125.0 . .
N2 C1 N1 107.7(4) . .
N2 C1 H1A 126.1 . .
N1 C1 H1A 126.1 . .
C3 C2 N2 106.6(5) . .
C3 C2 H2C 126.7 . .
N2 C2 H2C 126.7 . .
C2 C3 N1 107.5(4) . .
C2 C3 H3A 126.3 . .
N1 C3 H3A 126.3 . .
N1 C4 C5 116.1(3) . .
N1 C4 H4A 108.3 . .
C5 C4 H4A 108.3 . .
N1 C4 H4B 108.3 . .
C5 C4 H4B 108.3 . .
H4A C4 H4B 107.4 . .
O7 C5 C4 112.4(3) . .
O7 C5 P2 107.7(3) . .
C4 C5 P2 107.7(3) . .
O7 C5 P1 106.6(2) . .
C4 C5 P1 113.1(3) . .
P2 C5 P1 109.2(2) . .

loop_
_geom_bond_atom_site_label_1
_geom_bond_atom_site_label_2
_geom_bond_distance
_geom_bond_site_symmetry_2
Mn1 O1 2.075(3) .
Mn1 O4 2.094(3) .
Mn1 O2 2.105(3) 1_455
Mn1 O5 2.114(3) 3_667
Mn1 O5 2.253(3) 1_455
P1 O1 1.505(3) .
P1 O3 1.517(3) .
P1 O2 1.524(3) .
P1 C5 1.845(4) .
P2 O4 1.499(3) .
P2 O5 1.524(3) .
P2 O6 1.547(3) .
P2 C5 1.844(4) .
O1W H1WC 0.8500 .
O1W H1WD 0.8499 .
O2 Mn1 2.105(3) 1_655
O5 Mn1 2.114(3) 3_667
O5 Mn1 2.253(2) 1_655
O6 H6A 0.8200 .
O7 C5 1.441(5) .
O7 H7A 0.8499 .
N1 C1 1.323(5) .
N1 C3 1.368(6) .
N1 C4 1.470(5) .
N2 C1 1.319(6) .
N2 C2 1.346(6) .
N2 H2B 0.8600 .
C1 H1A 0.9300 .
C2 C3 1.339(6) .
C2 H2C 0.9300 .
C3 H3A 0.9300 .
C4 C5 1.539(6) .
C4 H4A 0.9700 .
C4 H4B 0.9700 .
